data_7708939
loop_
_publ_author_name
'Kosaka, Wataru'
'Watanabe, Yudai'
'Aliyah, Kinanti Hantiyana'
'Miyasaka, Hitoshi'

_publ_section_title
;
 Role of intramolecular hydrogen bonding in the redox chemistry of
 hydroxybenzoate-bridged paddlewheel diruthenium(II,II) complexes.
;
_journal_issue 1
_journal_name_full 'Dalton transactions (Cambridge, England : 2003)'
_journal_page_first 85
_journal_page_last 94
_journal_paper_doi 10.1039/d1dt03791a
_journal_volume 51
_journal_year 2021
_chemical_formula_moiety '2(C20 H16 F6 O7 Ru), 2(C4 H8 O)'
_chemical_formula_sum 'C48 H48 F12 O16 Ru2'
_chemical_formula_weight 1311.00
_space_group_crystal_system triclinic
_space_group_IT_number 2
_space_group_name_Hall '-P 1'
_space_group_name_H-M_alt 'P -1'
_atom_sites_solution_hydrogens geom
_audit_creation_date 2020-10-28
_audit_creation_method
;
Olex2 1.3
(compiled Nov 21 2019 18:26:39 for OlexSys, GUI svn.r6003)
;
_audit_update_record
;
2021-11-09 deposited with the CCDC.	2021-11-25 downloaded from the CCDC.
;
_cell_angle_alpha 99.3040(10)
_cell_angle_beta 99.0110(10)
_cell_angle_gamma 96.6480(10)
_cell_formula_units_Z 2
_cell_length_a 9.2767(2)
_cell_length_b 11.2427(2)
_cell_length_c 25.2696(4)
_cell_measurement_reflns_used 18421
_cell_measurement_temperature 293(2)
_cell_measurement_theta_max 31.5480
_cell_measurement_theta_min 1.8460
_cell_volume 2541.67(8)
_computing_cell_refinement 'CrysAlisPro 1.171.39.46 (Rigaku OD, 2018)'
_computing_data_collection 'CrysAlisPro 1.171.39.46 (Rigaku OD, 2018)'
_computing_data_reduction 'CrysAlisPro 1.171.39.46 (Rigaku OD, 2018)'
_computing_molecular_graphics 'Olex2 1.3 (Dolomanov et al., 2009)'
_computing_publication_material 'Olex2 1.3 (Dolomanov et al., 2009)'
_computing_structure_refinement 'SHELXL 2018/3 (Sheldrick, 2015)'
_computing_structure_solution 'SHELXT 2018/2 (Sheldrick, 2018)'
_diffrn_ambient_temperature 293(2)
_diffrn_detector 'CCD plate'
_diffrn_detector_area_resol_mean 28.626
_diffrn_detector_type 'Rigaku Saturn724+'
_diffrn_measured_fraction_theta_full 0.972
_diffrn_measured_fraction_theta_max 0.957
_diffrn_measurement_details
;
List of Runs (angles in degrees, time in seconds):

  # Type    Start    End  Width  t~exp~   \w     \q     \k     \f   Frames
#--------------------------------------------------------------------------
  1  \w   -110.00  70.00   0.50    5.00    --  -20.00  45.00   0.00  360
  2  \w   -110.00  70.00   0.50    5.00    --  -20.00  45.00  90.00  360
;
_diffrn_measurement_device 'AFC10: Fixed Chi 2 circle'
_diffrn_measurement_device_type 'Rigaku Saturn724+ (2x2 bin mode)'
_diffrn_measurement_method 'profile data from \w-scans'
_diffrn_orient_matrix_type 'CrysAlisPro convention (1999,Acta A55,543-557)'
_diffrn_orient_matrix_UB_11 -0.0254608000
_diffrn_orient_matrix_UB_12 -0.0085099000
_diffrn_orient_matrix_UB_13 -0.0285088000
_diffrn_orient_matrix_UB_21 0.0258544000
_diffrn_orient_matrix_UB_22 -0.0572210000
_diffrn_orient_matrix_UB_23 -0.0034303000
_diffrn_orient_matrix_UB_31 -0.0693163000
_diffrn_orient_matrix_UB_32 -0.0287745000
_diffrn_orient_matrix_UB_33 0.0033551000
_diffrn_radiation_collimation 0.3
_diffrn_radiation_monochromator Confocal
_diffrn_radiation_probe x-ray
_diffrn_radiation_type 'Mo K\a'
_diffrn_radiation_wavelength 0.71073
_diffrn_reflns_av_R_equivalents 0.0161
_diffrn_reflns_av_unetI/netI 0.0200
_diffrn_reflns_Laue_measured_fraction_full 0.972
_diffrn_reflns_Laue_measured_fraction_max 0.957
_diffrn_reflns_limit_h_max 12
_diffrn_reflns_limit_h_min -12
_diffrn_reflns_limit_k_max 12
_diffrn_reflns_limit_k_min -14
_diffrn_reflns_limit_l_max 29
_diffrn_reflns_limit_l_min -32
_diffrn_reflns_number 20134
_diffrn_reflns_point_group_measured_fraction_full 0.972
_diffrn_reflns_point_group_measured_fraction_max 0.957
_diffrn_reflns_theta_full 25.242
_diffrn_reflns_theta_max 27.499
_diffrn_reflns_theta_min 2.544
_diffrn_source 'Rotating Anode'
_diffrn_source_current 24.0
_diffrn_source_power 1.2
_diffrn_source_target Mo
_diffrn_source_type 'Rotating Anode'
_diffrn_source_voltage 50.0
_exptl_absorpt_coefficient_mu 0.708
_exptl_absorpt_correction_T_max 1.00000
_exptl_absorpt_correction_T_min 0.87367
_exptl_absorpt_correction_type multi-scan
_exptl_absorpt_process_details
;
CrysAlisPro 1.171.39.46 (Rigaku Oxford Diffraction, 2018)
Empirical absorption correction using spherical harmonics,
 implemented in SCALE3 ABSPACK scaling algorithm.
;
_exptl_crystal_colour brown
_exptl_crystal_colour_primary brown
_exptl_crystal_density_diffrn 1.713
_exptl_crystal_description block
_exptl_crystal_F_000 1320
_exptl_crystal_size_max 0.32
_exptl_crystal_size_mid 0.219
_exptl_crystal_size_min 0.095
_refine_diff_density_max 2.553
_refine_diff_density_min -3.593
_refine_diff_density_rms 0.122
_refine_ls_extinction_method none
_refine_ls_goodness_of_fit_ref 1.028
_refine_ls_hydrogen_treatment constr
_refine_ls_matrix_type full
_refine_ls_number_parameters 707
_refine_ls_number_reflns 11151
_refine_ls_number_restraints 41
_refine_ls_restrained_S_all 1.042
_refine_ls_R_factor_all 0.0586
_refine_ls_R_factor_gt 0.0557
_refine_ls_shift/su_max 0.001
_refine_ls_shift/su_mean 0.000
_refine_ls_structure_factor_coef Fsqd
_refine_ls_weighting_details 'w=1/[\s^2^(Fo^2^)+(0.0366P)^2^+14.4974P] where P=(Fo^2^+2Fc^2^)/3'
_refine_ls_weighting_scheme calc
_refine_ls_wR_factor_gt 0.1248
_refine_ls_wR_factor_ref 0.1267
_reflns_Friedel_coverage 0.000
_reflns_number_gt 10447
_reflns_number_total 11151
_reflns_threshold_expression 'I > 2\s(I)'
_cod_data_source_file d1dt03791a2.cif
_cod_data_source_block ru_25-oh2_hetero
_cod_depositor_comments 'Adding full bibliography for 7708935--7708941.cif.'
_cod_database_code 7708939
_shelx_shelxl_version_number 2018/3
_chemical_oxdiff_formula Ru2C36O18H36
_shelx_space_group_comment
;
The symmetry employed for this shelxl refinement is uniquely defined
by the following loop, which should always be used as a source of
symmetry information in preference to the above space-group names.
They are only intended as comments.
;
_shelx_estimated_absorpt_t_max 0.936
_shelx_estimated_absorpt_t_min 0.805
_reflns_odcompleteness_completeness 83.76
_reflns_odcompleteness_iscentric 1
_reflns_odcompleteness_theta 31.38
_olex2_refinement_description
;
1. Fixed Uiso
 At 1.2 times of:
  All C(H) groups, All C(H,H) groups
 At 1.5 times of:
  All O(H) groups
2. Restrained distances
 O14_1-C39_1
 2.35 with sigma of 0.02
3. Rigid bond restraints
 O14_1, C37_1, C38_1, C39_1, C40_1
 with sigma for 1-2 distances of 0.01 and sigma for 1-3 distances of 0.01
4. Uiso/Uaniso restraints and constraints
All non-hydrogen atoms have similar U: within 1A with sigma of 0.04 and sigma
for terminal atoms of 0.08 within 1A
5. Rigid body (RIGU) restrains
 O14_1, C37_1, C38_1, C39_1, C40_1
 with sigma for 1-2 distances of 0.004 and sigma for 1-3 distances of 0.004
6.a Secondary CH2 refined with riding coordinates:
 C17(H17A,H17B), C18(H18A,H18B), C19(H19A,H19B), C20(H20A,H20B), C41(H41A,
 H41B), C42(H42A,H42B), C43(H43A,H43B), C44(H44A,H44B), C45(H45A,H45B),
 C46(H46A,H46B), C47(H47A,H47B), C48(H48A,H48B), C37(H37A,H37B), C38(H38A,H38B),
  C39(H39A,H39B), C40(H40A,H40B)
6.b Aromatic/amide H refined with riding coordinates:
 C5(H5), C6(H6), C7(H7), C13(H13), C14(H14), C16(H16), C25(H25), C26(H26),
 C27(H27), C33(H33), C34(H34), C36(H36)
6.c Idealised tetrahedral OH refined as rotating group:
 O5(H5A), O6(H6A), O12(H12), O13(H13A)
;
_olex2_submission_special_instructions 'No special instructions were received'
_oxdiff_exptl_absorpt_empirical_details
;
Empirical correction (ABSPACK) includes:
- Absorption correction using spherical harmonics
- Frame scaling
- Detector area scaling
;
_oxdiff_exptl_absorpt_empirical_full_max 1.626
_oxdiff_exptl_absorpt_empirical_full_min 0.659

loop_
_space_group_symop_operation_xyz
'x, y, z'
'-x, -y, -z'

loop_
_atom_site_label
_atom_site_type_symbol
_atom_site_fract_x
_atom_site_fract_y
_atom_site_fract_z
_atom_site_U_iso_or_equiv
_atom_site_adp_type
_atom_site_occupancy
_atom_site_site_symmetry_order
_atom_site_calc_flag
_atom_site_refinement_flags_posn
_atom_site_refinement_flags_adp
_atom_site_refinement_flags_occupancy
_atom_site_disorder_assembly
_atom_site_disorder_group
C1 C 0.6022(4) 0.7936(3) 0.51023(14) 0.0179(6) Uani 1 1 d . . . . .
C2 C 0.6570(4) 0.6748(3) 0.51731(14) 0.0184(7) Uani 1 1 d . . . . .
C3 C 0.7370(4) 0.6183(3) 0.48048(15) 0.0209(7) Uani 1 1 d . . . . .
C4 C 0.7676(4) 0.6729(4) 0.43189(16) 0.0262(8) Uani 1 1 d . . . . .
C5 C 0.7873(4) 0.5088(3) 0.48724(16) 0.0243(7) Uani 1 1 d . . . . .
H5 H 0.840673 0.472080 0.462572 0.029 Uiso 1 1 calc R U . . .
C6 C 0.7581(4) 0.4545(3) 0.53061(17) 0.0265(8) Uani 1 1 d . . . . .
H6 H 0.791530 0.381195 0.534943 0.032 Uiso 1 1 calc R U . . .
C7 C 0.6792(4) 0.5092(3) 0.56748(16) 0.0240(7) Uani 1 1 d . . . . .
H7 H 0.659540 0.472486 0.596542 0.029 Uiso 1 1 calc R U . . .
C8 C 0.6294(4) 0.6189(3) 0.56115(15) 0.0199(7) Uani 1 1 d . . . . .
C9 C 0.5496(4) 0.6777(3) 0.60364(15) 0.0231(7) Uani 1 1 d . . . . .
C10 C 0.3240(4) 0.9513(3) 0.56968(14) 0.0173(6) Uani 1 1 d . . . . .
C11 C 0.2264(4) 0.9112(3) 0.60639(15) 0.0197(7) Uani 1 1 d . . . . .
C12 C 0.0935(4) 0.8321(4) 0.58572(16) 0.0260(8) Uani 1 1 d . . . . .
C13 C 0.0047(5) 0.7973(4) 0.62211(18) 0.0324(9) Uani 1 1 d . . . . .
H13 H -0.084306 0.746385 0.608799 0.039 Uiso 1 1 calc R U . . .
C14 C 0.0475(5) 0.8376(4) 0.67732(18) 0.0304(9) Uani 1 1 d . . . . .
H14 H -0.013696 0.814488 0.700851 0.037 Uiso 1 1 calc R U . . .
C15 C 0.1810(5) 0.9124(4) 0.69843(16) 0.0274(8) Uani 1 1 d . . . . .
C16 C 0.2694(4) 0.9493(3) 0.66279(16) 0.0239(7) Uani 1 1 d . . . . .
H16 H 0.358330 1.000095 0.676591 0.029 Uiso 1 1 calc R U . . .
C17 C 0.1009(4) 0.8994(4) 0.37981(16) 0.0256(8) Uani 1 1 d . . . . .
H17A H 0.098917 0.975828 0.403622 0.031 Uiso 1 1 calc R U . . .
H17B H 0.004129 0.850867 0.372899 0.031 Uiso 1 1 calc R U . . .
C18 C 0.1487(5) 0.9209(4) 0.32707(17) 0.0304(8) Uani 1 1 d . . . . .
H18A H 0.221833 0.993026 0.333219 0.037 Uiso 1 1 calc R U . . .
H18B H 0.065212 0.929892 0.300410 0.037 Uiso 1 1 calc R U . . .
C19 C 0.2143(7) 0.8062(5) 0.3084(2) 0.0465(13) Uani 1 1 d . . . . .
H19A H 0.146302 0.751966 0.278935 0.056 Uiso 1 1 calc R U . . .
H19B H 0.306285 0.826820 0.295978 0.056 Uiso 1 1 calc R U . . .
C20 C 0.2404(5) 0.7472(3) 0.35853(16) 0.0273(8) Uani 1 1 d . . . . .
H20A H 0.173545 0.671695 0.353548 0.033 Uiso 1 1 calc R U . . .
H20B H 0.340968 0.729841 0.365361 0.033 Uiso 1 1 calc R U . . .
F1 F 0.7961(3) 0.7947(2) 0.44264(10) 0.0283(5) Uani 1 1 d . . . . .
F2 F 0.6535(3) 0.6441(2) 0.39018(10) 0.0361(6) Uani 1 1 d . . . . .
F3 F 0.8841(3) 0.6333(2) 0.41305(11) 0.0402(6) Uani 1 1 d . . . . .
F4 F 0.4391(3) 0.7325(2) 0.58212(10) 0.0279(5) Uani 1 1 d . . . . .
F5 F 0.6396(3) 0.7629(2) 0.64134(10) 0.0344(5) Uani 1 1 d . . . . .
F6 F 0.4890(3) 0.5973(2) 0.63014(10) 0.0322(5) Uani 1 1 d . . . . .
O1 O 0.4955(3) 0.7890(2) 0.47178(10) 0.0183(5) Uani 1 1 d . . . . .
O2 O 0.6657(3) 0.8877(2) 0.54363(10) 0.0177(5) Uani 1 1 d . . . . .
O3 O 0.2777(3) 0.9165(2) 0.51862(10) 0.0186(5) Uani 1 1 d . . . . .
O4 O 0.4479(3) 1.0156(2) 0.58995(10) 0.0185(5) Uani 1 1 d . . . . .
O5 O 0.0446(3) 0.7872(3) 0.53192(13) 0.0403(8) Uani 1 1 d . . . . .
H5A H 0.104344 0.813027 0.514249 0.060 Uiso 1 1 calc R U . . .
O6 O 0.2171(4) 0.9478(3) 0.75369(12) 0.0376(7) Uani 1 1 d . . . . .
H6A H 0.306976 0.964372 0.762641 0.056 Uiso 1 1 calc R U . . .
O7 O 0.2134(3) 0.8341(2) 0.40320(10) 0.0232(5) Uani 1 1 d . . . . .
Ru1 Ru 0.41344(3) 0.94980(2) 0.46420(2) 0.01443(8) Uani 1 1 d . . . . .
C21 C 0.0690(6) 0.2802(5) -0.02950(18) 0.0435(13) Uani 1 1 d . . . . .
C22 C 0.1082(7) 0.1560(5) -0.04929(19) 0.0481(13) Uani 1 1 d . . . . .
C23 C 0.1782(10) 0.0902(6) -0.0137(2) 0.077(2) Uani 1 1 d . . . . .
C24 C 0.2085(15) 0.1390(9) 0.0461(3) 0.111(4) Uani 1 1 d . . . . .
C25 C 0.2169(14) -0.0217(7) -0.0332(3) 0.106(4) Uani 1 1 d . . . . .
H25 H 0.260857 -0.066166 -0.008772 0.127 Uiso 1 1 calc R U . . .
C26 C 0.1911(12) -0.0684(6) -0.0883(3) 0.089(3) Uani 1 1 d . . . . .
H26 H 0.220761 -0.142305 -0.101071 0.107 Uiso 1 1 calc R U . . .
C27 C 0.1216(8) -0.0049(5) -0.1240(2) 0.0547(15) Uani 1 1 d . . . . .
H27 H 0.103967 -0.035947 -0.161173 0.066 Uiso 1 1 calc R U . . .
C28 C 0.0774(6) 0.1048(4) -0.10514(18) 0.0415(11) Uani 1 1 d . . . . .
C29 C -0.0025(6) 0.1701(5) -0.14519(18) 0.0405(11) Uani 1 1 d . . . . .
C30 C 0.0194(5) 0.4667(4) 0.10279(18) 0.0361(10) Uani 1 1 d . . . . .
C31 C 0.0306(5) 0.4481(4) 0.15983(17) 0.0299(9) Uani 1 1 d . . . . .
C32 C -0.0889(5) 0.3909(4) 0.17810(18) 0.0303(9) Uani 1 1 d . . . . .
C33 C -0.0718(5) 0.3733(4) 0.2318(2) 0.0396(11) Uani 1 1 d . . . . .
H33 H -0.149676 0.332308 0.243885 0.048 Uiso 1 1 calc R U . . .
C34 C 0.0598(5) 0.4159(4) 0.2675(2) 0.0373(10) Uani 1 1 d . . . . .
H34 H 0.068829 0.405362 0.303553 0.045 Uiso 1 1 calc R U . . .
C35 C 0.1787(5) 0.4743(4) 0.24970(19) 0.0324(9) Uani 1 1 d . . . . .
C36 C 0.1638(5) 0.4900(4) 0.19625(18) 0.0330(9) Uani 1 1 d . . . . .
H36 H 0.243115 0.528872 0.184177 0.040 Uiso 1 1 calc R U . . .
F7 F 0.1194(7) 0.2062(5) 0.06581(15) 0.110(2) Uani 1 1 d . . . . .
F8 F 0.3448(7) 0.2118(5) 0.05996(15) 0.111(2) Uani 1 1 d . . . . .
F9 F 0.2249(8) 0.0503(5) 0.07559(16) 0.121(2) Uani 1 1 d . . . . .
F10 F 0.0520(4) 0.2891(3) -0.13702(11) 0.0456(7) Uani 1 1 d . . . . .
F11 F -0.1459(4) 0.1637(3) -0.14304(13) 0.0591(9) Uani 1 1 d . . . . .
F12 F 0.0061(4) 0.1238(3) -0.19663(10) 0.0472(7) Uani 1 1 d . . . . .
O8 O 0.1733(4) 0.3671(3) -0.01383(12) 0.0438(9) Uani 1 1 d . . . . .
O9 O -0.0658(4) 0.2881(3) -0.03107(13) 0.0475(10) Uani 1 1 d . . . . .
O10 O 0.1335(4) 0.5128(3) 0.08788(12) 0.0439(9) Uani 1 1 d . . . . .
O11 O -0.1056(3) 0.4344(3) 0.07096(12) 0.0386(8) Uani 1 1 d . . . . .
O12 O -0.2240(3) 0.3519(3) 0.14587(14) 0.0380(7) Uani 1 1 d . . . . .
H12 H -0.222446 0.368706 0.115560 0.057 Uiso 1 1 calc R U . . .
O13 O 0.3050(4) 0.5136(3) 0.28734(14) 0.0398(7) Uani 1 1 d . . . . .
H13A H 0.369529 0.543309 0.272620 0.060 Uiso 1 1 calc R U . . .
Ru2 Ru 0.12083(4) 0.53971(4) 0.00888(2) 0.04127(13) Uani 1 1 d . . . . .
C41 C 0.6242(5) 0.9499(5) 0.7625(2) 0.0405(11) Uani 1 1 d . . . . .
H41A H 0.682223 1.030282 0.770284 0.049 Uiso 1 1 calc R U . . .
H41B H 0.588062 0.928029 0.723517 0.049 Uiso 1 1 calc R U . . .
C42 C 0.7157(6) 0.8577(6) 0.7817(2) 0.0513(13) Uani 1 1 d . . . . .
H42A H 0.767568 0.823206 0.753795 0.062 Uiso 1 1 calc R U . . .
H42B H 0.786536 0.893359 0.814539 0.062 Uiso 1 1 calc R U . . .
C43 C 0.6010(8) 0.7637(5) 0.7927(3) 0.0639(17) Uani 1 1 d . . . . .
H43A H 0.643026 0.717971 0.819249 0.077 Uiso 1 1 calc R U . . .
H43B H 0.553841 0.707679 0.759574 0.077 Uiso 1 1 calc R U . . .
C44 C 0.4940(7) 0.8418(8) 0.8152(4) 0.085(3) Uani 1 1 d . . . . .
H44A H 0.394225 0.798328 0.805492 0.101 Uiso 1 1 calc R U . . .
H44B H 0.519663 0.863208 0.854557 0.101 Uiso 1 1 calc R U . . .
O15 O 0.5047(4) 0.9482(3) 0.79157(14) 0.0432(8) Uani 1 1 d . . . . .
C45 C 0.5816(5) 0.7416(4) 0.2670(2) 0.0395(10) Uani 1 1 d . . . . .
H45A H 0.560660 0.762911 0.303520 0.047 Uiso 1 1 calc R U . . .
H45B H 0.538042 0.795088 0.244603 0.047 Uiso 1 1 calc R U . . .
C46 C 0.7429(6) 0.7527(5) 0.2683(3) 0.0592(16) Uani 1 1 d . . . . .
H46A H 0.772797 0.813146 0.247309 0.071 Uiso 1 1 calc R U . . .
H46B H 0.795049 0.778477 0.305602 0.071 Uiso 1 1 calc R U . . .
C47 C 0.7778(9) 0.6391(6) 0.2463(6) 0.125(5) Uani 1 1 d . . . . .
H47A H 0.861844 0.619307 0.269469 0.150 Uiso 1 1 calc R U . . .
H47B H 0.802003 0.640427 0.210371 0.150 Uiso 1 1 calc R U . . .
C48 C 0.6466(7) 0.5480(6) 0.2426(4) 0.078(2) Uani 1 1 d . . . . .
H48A H 0.631203 0.489152 0.208948 0.094 Uiso 1 1 calc R U . . .
H48B H 0.658409 0.505045 0.273038 0.094 Uiso 1 1 calc R U . . .
O16 O 0.5240(4) 0.6162(3) 0.24421(16) 0.0481(9) Uani 1 1 d . . . . .
O14_1 O 0.3698(5) 0.6191(6) 0.02934(19) 0.0914(18) Uani 1 1 d D U . . .
C37_1 C 0.4902(13) 0.5709(13) 0.0773(4) 0.133(4) Uani 1 1 d . U . . .
H37A_1 H 0.445836 0.510492 0.095549 0.160 Uiso 1 1 calc R U . . .
H37B_1 H 0.579714 0.548950 0.065444 0.160 Uiso 1 1 calc R U . . .
C38_1 C 0.5028(14) 0.7130(16) 0.1086(4) 0.160(5) Uani 1 1 d . U . . .
H38A_1 H 0.437706 0.717069 0.135120 0.192 Uiso 1 1 calc R U . . .
H38B_1 H 0.602960 0.740730 0.127944 0.192 Uiso 1 1 calc R U . . .
C39_1 C 0.4612(14) 0.7982(12) 0.0678(5) 0.151(4) Uani 1 1 d D U . . .
H39A_1 H 0.380238 0.839544 0.077460 0.181 Uiso 1 1 calc R U . . .
H39B_1 H 0.544889 0.859077 0.068439 0.181 Uiso 1 1 calc R U . . .
C40_1 C 0.4199(12) 0.7252(10) 0.0162(5) 0.118(3) Uani 1 1 d . U . . .
H40A_1 H 0.343117 0.755613 -0.006306 0.142 Uiso 1 1 calc R U . . .
H40B_1 H 0.503337 0.718213 -0.002296 0.142 Uiso 1 1 calc R U . . .

loop_
_atom_site_aniso_label
_atom_site_aniso_U_11
_atom_site_aniso_U_22
_atom_site_aniso_U_33
_atom_site_aniso_U_23
_atom_site_aniso_U_13
_atom_site_aniso_U_12
C1 0.0176(15) 0.0160(15) 0.0215(16) 0.0063(13) 0.0060(13) 0.0010(12)
C2 0.0159(15) 0.0153(15) 0.0231(17) 0.0047(13) 0.0011(13) 0.0001(12)
C3 0.0197(16) 0.0191(16) 0.0240(17) 0.0052(14) 0.0039(13) 0.0010(13)
C4 0.0284(19) 0.0249(18) 0.0272(19) 0.0066(15) 0.0086(15) 0.0037(15)
C5 0.0227(18) 0.0206(17) 0.0302(19) 0.0041(15) 0.0062(15) 0.0044(14)
C6 0.0251(18) 0.0189(17) 0.037(2) 0.0092(15) 0.0045(16) 0.0070(14)
C7 0.0228(17) 0.0205(17) 0.0304(19) 0.0118(15) 0.0033(15) 0.0026(14)
C8 0.0180(16) 0.0178(16) 0.0239(17) 0.0059(13) 0.0035(13) 0.0005(13)
C9 0.0262(18) 0.0195(17) 0.0249(18) 0.0080(14) 0.0060(14) 0.0012(14)
C10 0.0186(16) 0.0151(15) 0.0201(16) 0.0065(13) 0.0049(13) 0.0034(12)
C11 0.0181(16) 0.0191(16) 0.0243(17) 0.0083(14) 0.0061(13) 0.0029(13)
C12 0.0197(17) 0.032(2) 0.0284(19) 0.0115(16) 0.0043(15) 0.0025(15)
C13 0.0211(18) 0.039(2) 0.039(2) 0.0157(19) 0.0078(16) 0.0004(17)
C14 0.0262(19) 0.037(2) 0.037(2) 0.0204(18) 0.0156(17) 0.0095(17)
C15 0.031(2) 0.030(2) 0.0262(19) 0.0106(16) 0.0118(16) 0.0092(16)
C16 0.0246(18) 0.0229(17) 0.0259(18) 0.0059(14) 0.0092(15) 0.0019(14)
C17 0.0195(17) 0.0291(19) 0.0260(19) 0.0031(15) -0.0001(14) 0.0023(15)
C18 0.035(2) 0.031(2) 0.027(2) 0.0097(16) 0.0041(16) 0.0082(17)
C19 0.071(4) 0.050(3) 0.032(2) 0.016(2) 0.019(2) 0.035(3)
C20 0.035(2) 0.0208(17) 0.0232(18) 0.0009(14) 0.0000(15) 0.0043(15)
F1 0.0324(12) 0.0228(11) 0.0332(12) 0.0104(9) 0.0124(10) 0.0019(9)
F2 0.0453(15) 0.0369(13) 0.0238(12) 0.0080(10) 0.0030(10) -0.0024(11)
F3 0.0474(16) 0.0401(14) 0.0472(15) 0.0182(12) 0.0311(13) 0.0190(12)
F4 0.0292(12) 0.0273(11) 0.0328(12) 0.0113(9) 0.0122(10) 0.0107(9)
F5 0.0378(14) 0.0336(13) 0.0276(12) -0.0022(10) 0.0069(10) -0.0027(11)
F6 0.0402(14) 0.0278(12) 0.0362(13) 0.0166(10) 0.0183(11) 0.0063(10)
O1 0.0191(12) 0.0153(11) 0.0205(12) 0.0051(9) 0.0022(9) 0.0010(9)
O2 0.0175(11) 0.0157(11) 0.0202(12) 0.0057(9) 0.0018(9) 0.0017(9)
O3 0.0169(11) 0.0190(12) 0.0199(12) 0.0051(9) 0.0033(9) 0.0000(9)
O4 0.0187(12) 0.0178(11) 0.0191(12) 0.0046(9) 0.0049(9) -0.0004(9)
O5 0.0280(15) 0.056(2) 0.0316(16) 0.0076(15) 0.0047(12) -0.0159(14)
O6 0.0383(17) 0.051(2) 0.0266(15) 0.0078(14) 0.0166(13) 0.0056(15)
O7 0.0233(13) 0.0223(13) 0.0213(12) 0.0023(10) -0.0010(10) 0.0018(10)
Ru1 0.01451(13) 0.01340(13) 0.01491(13) 0.00392(9) 0.00164(10) -0.00043(9)
C21 0.049(3) 0.052(3) 0.022(2) -0.0077(19) 0.0219(19) -0.020(2)
C22 0.067(3) 0.047(3) 0.025(2) 0.000(2) 0.020(2) -0.016(3)
C23 0.140(7) 0.061(4) 0.026(3) 0.008(3) 0.019(3) -0.011(4)
C24 0.195(11) 0.096(6) 0.020(3) 0.009(3) 0.001(5) -0.047(7)
C25 0.211(12) 0.065(5) 0.040(4) 0.023(3) 0.007(5) 0.015(6)
C26 0.178(9) 0.044(3) 0.045(3) 0.011(3) 0.017(4) 0.017(4)
C27 0.094(5) 0.039(3) 0.028(2) 0.002(2) 0.018(3) -0.004(3)
C28 0.057(3) 0.039(2) 0.026(2) 0.0001(18) 0.018(2) -0.012(2)
C29 0.046(3) 0.042(3) 0.027(2) -0.0099(18) 0.0140(19) -0.005(2)
C30 0.038(2) 0.034(2) 0.029(2) -0.0133(17) 0.0194(18) -0.0147(18)
C31 0.034(2) 0.0213(18) 0.033(2) -0.0041(16) 0.0166(17) -0.0006(16)
C32 0.029(2) 0.0246(19) 0.041(2) 0.0096(17) 0.0144(18) 0.0058(16)
C33 0.033(2) 0.042(3) 0.054(3) 0.028(2) 0.016(2) 0.0076(19)
C34 0.040(2) 0.034(2) 0.045(3) 0.022(2) 0.012(2) 0.0094(19)
C35 0.034(2) 0.0247(19) 0.039(2) 0.0032(17) 0.0098(18) 0.0061(16)
C36 0.035(2) 0.026(2) 0.036(2) -0.0037(17) 0.0169(18) -0.0048(17)
F7 0.201(6) 0.098(3) 0.0246(18) -0.001(2) 0.039(3) -0.014(4)
F8 0.177(6) 0.114(4) 0.0279(18) 0.012(2) 0.005(3) -0.021(4)
F9 0.214(6) 0.108(4) 0.0320(19) 0.029(2) 0.007(3) -0.025(4)
F10 0.0639(19) 0.0396(15) 0.0313(14) 0.0016(11) 0.0141(13) -0.0020(13)
F11 0.0452(17) 0.073(2) 0.0487(18) -0.0187(16) 0.0164(14) -0.0035(16)
F12 0.0620(19) 0.0563(18) 0.0211(12) -0.0052(12) 0.0118(12) 0.0104(15)
O8 0.0441(19) 0.055(2) 0.0241(15) -0.0087(14) 0.0178(13) -0.0217(16)
O9 0.052(2) 0.047(2) 0.0316(17) -0.0185(14) 0.0239(15) -0.0270(16)
O10 0.0390(18) 0.057(2) 0.0236(15) -0.0138(14) 0.0163(13) -0.0262(16)
O11 0.0353(16) 0.0465(18) 0.0263(15) -0.0100(13) 0.0174(13) -0.0189(14)
O12 0.0293(15) 0.0448(18) 0.0442(18) 0.0182(15) 0.0131(13) 0.0005(13)
O13 0.0390(18) 0.0395(18) 0.0400(18) 0.0070(14) 0.0079(14) 0.0010(14)
Ru2 0.0360(2) 0.0528(2) 0.02283(17) -0.01649(15) 0.01782(14) -0.02793(17)
C41 0.039(2) 0.047(3) 0.035(2) 0.008(2) 0.0106(19) -0.004(2)
C42 0.050(3) 0.069(4) 0.039(3) 0.006(2) 0.014(2) 0.017(3)
C43 0.079(4) 0.040(3) 0.064(4) 0.013(3) -0.009(3) 0.000(3)
C44 0.046(3) 0.111(6) 0.125(7) 0.089(6) 0.027(4) 0.016(4)
O15 0.0432(19) 0.051(2) 0.0401(18) 0.0140(15) 0.0152(15) 0.0077(16)
C45 0.037(2) 0.039(2) 0.043(3) 0.005(2) 0.010(2) 0.0032(19)
C46 0.037(3) 0.043(3) 0.091(5) -0.006(3) 0.014(3) -0.002(2)
C47 0.069(5) 0.035(3) 0.284(15) 0.010(5) 0.097(7) 0.002(3)
C48 0.060(4) 0.039(3) 0.135(7) -0.009(4) 0.047(4) -0.001(3)
O16 0.0391(19) 0.044(2) 0.055(2) -0.0019(16) 0.0108(16) -0.0063(15)
O14_1 0.051(2) 0.142(5) 0.059(3) 0.005(3) 0.013(2) -0.063(3)
C37_1 0.109(7) 0.211(9) 0.098(7) 0.073(7) 0.038(6) 0.007(8)
C38_1 0.110(8) 0.284(14) 0.074(5) -0.025(6) -0.010(5) 0.097(10)
C39_1 0.133(10) 0.193(8) 0.118(8) -0.036(6) 0.028(7) 0.066(8)
C40_1 0.100(7) 0.130(7) 0.113(6) 0.011(5) 0.030(5) -0.033(6)

loop_
_atom_type_symbol
_atom_type_description
_atom_type_scat_dispersion_real
_atom_type_scat_dispersion_imag
_atom_type_scat_source
C C 0.0033 0.0016 'International Tables Vol C Tables 4.2.6.8 and 6.1.1.4'
H H 0.0000 0.0000 'International Tables Vol C Tables 4.2.6.8 and 6.1.1.4'
F F 0.0171 0.0103 'International Tables Vol C Tables 4.2.6.8 and 6.1.1.4'
O O 0.0106 0.0060 'International Tables Vol C Tables 4.2.6.8 and 6.1.1.4'
Ru Ru -1.2594 0.8363 'International Tables Vol C Tables 4.2.6.8 and 6.1.1.4'

loop_
_geom_angle_atom_site_label_1
_geom_angle_atom_site_label_2
_geom_angle_atom_site_label_3
_geom_angle
_geom_angle_site_symmetry_1
_geom_angle_site_symmetry_3
_geom_angle_publ_flag
O1 C1 C2 116.8(3) . . ?
O2 C1 C2 117.0(3) . . ?
O2 C1 O1 126.2(3) . . ?
C3 C2 C1 120.8(3) . . ?
C3 C2 C8 118.5(3) . . ?
C8 C2 C1 120.7(3) . . ?
C2 C3 C4 120.9(3) . . ?
C5 C3 C2 120.6(3) . . ?
C5 C3 C4 118.5(3) . . ?
F1 C4 C3 113.4(3) . . ?
F1 C4 F2 106.1(3) . . ?
F1 C4 F3 106.6(3) . . ?
F2 C4 C3 112.2(3) . . ?
F3 C4 C3 111.6(3) . . ?
F3 C4 F2 106.6(3) . . ?
C3 C5 H5 119.9 . . ?
C6 C5 C3 120.2(3) . . ?
C6 C5 H5 119.9 . . ?
C5 C6 H6 120.0 . . ?
C7 C6 C5 120.1(3) . . ?
C7 C6 H6 120.0 . . ?
C6 C7 H7 120.0 . . ?
C6 C7 C8 120.1(4) . . ?
C8 C7 H7 120.0 . . ?
C2 C8 C9 121.1(3) . . ?
C7 C8 C2 120.7(3) . . ?
C7 C8 C9 118.2(3) . . ?
F4 C9 C8 112.4(3) . . ?
F5 C9 C8 112.1(3) . . ?
F5 C9 F4 106.7(3) . . ?
F6 C9 C8 112.2(3) . . ?
F6 C9 F4 106.2(3) . . ?
F6 C9 F5 106.8(3) . . ?
O3 C10 C11 116.8(3) . . ?
O4 C10 C11 119.4(3) . . ?
O4 C10 O3 123.8(3) . . ?
C12 C11 C10 121.1(3) . . ?
C16 C11 C10 119.4(3) . . ?
C16 C11 C12 119.4(3) . . ?
C13 C12 C11 118.9(4) . . ?
O5 C12 C11 123.8(3) . . ?
O5 C12 C13 117.3(4) . . ?
C12 C13 H13 119.6 . . ?
C14 C13 C12 120.8(4) . . ?
C14 C13 H13 119.6 . . ?
C13 C14 H14 119.6 . . ?
C13 C14 C15 120.9(4) . . ?
C15 C14 H14 119.6 . . ?
C16 C15 C14 119.0(4) . . ?
O6 C15 C14 117.7(4) . . ?
O6 C15 C16 123.2(4) . . ?
C11 C16 H16 119.5 . . ?
C15 C16 C11 120.9(4) . . ?
C15 C16 H16 119.5 . . ?
H17A C17 H17B 109.1 . . ?
C18 C17 H17A 111.1 . . ?
C18 C17 H17B 111.1 . . ?
O7 C17 H17A 111.1 . . ?
O7 C17 H17B 111.1 . . ?
O7 C17 C18 103.1(3) . . ?
C17 C18 H18A 111.1 . . ?
C17 C18 H18B 111.1 . . ?
C17 C18 C19 103.4(3) . . ?
H18A C18 H18B 109.0 . . ?
C19 C18 H18A 111.1 . . ?
C19 C18 H18B 111.1 . . ?
C18 C19 H19A 110.8 . . ?
C18 C19 H19B 110.8 . . ?
H19A C19 H19B 108.8 . . ?
C20 C19 C18 104.9(3) . . ?
C20 C19 H19A 110.8 . . ?
C20 C19 H19B 110.8 . . ?
C19 C20 H20A 110.5 . . ?
C19 C20 H20B 110.5 . . ?
H20A C20 H20B 108.7 . . ?
O7 C20 C19 105.9(3) . . ?
O7 C20 H20A 110.5 . . ?
O7 C20 H20B 110.5 . . ?
C1 O1 Ru1 117.0(2) . . ?
C1 O2 Ru1 117.3(2) . 2_676 ?
C10 O3 Ru1 120.1(2) . . ?
C10 O4 Ru1 116.5(2) . 2_676 ?
C12 O5 H5A 109.5 . . ?
C15 O6 H6A 109.5 . . ?
C17 O7 Ru1 117.0(2) . . ?
C20 O7 C17 105.9(3) . . ?
C20 O7 Ru1 119.0(2) . . ?
O1 Ru1 O2 179.09(10) . 2_676 ?
O1 Ru1 O4 90.51(10) . 2_676 ?
O1 Ru1 O7 87.64(9) . . ?
O1 Ru1 Ru1 90.06(7) . 2_676 ?
O2 Ru1 O7 92.93(9) 2_676 . ?
O2 Ru1 Ru1 89.51(7) 2_676 2_676 ?
O3 Ru1 O1 89.49(10) . . ?
O3 Ru1 O2 91.29(10) . 2_676 ?
O3 Ru1 O4 179.36(10) . 2_676 ?
O3 Ru1 O7 81.25(10) . . ?
O3 Ru1 Ru1 88.20(7) . 2_676 ?
O4 Ru1 O2 88.70(10) 2_676 2_676 ?
O4 Ru1 O7 99.39(10) 2_676 . ?
O4 Ru1 Ru1 91.16(7) 2_676 2_676 ?
Ru1 Ru1 O7 169.22(7) 2_676 . ?
O8 C21 C22 117.4(5) . . ?
O8 C21 O9 125.7(5) . . ?
O9 C21 C22 116.9(4) . . ?
C23 C22 C21 121.7(5) . . ?
C23 C22 C28 117.8(5) . . ?
C28 C22 C21 120.5(5) . . ?
C22 C23 C24 119.7(7) . . ?
C25 C23 C22 120.4(6) . . ?
C25 C23 C24 119.9(8) . . ?
F7 C24 C23 118.3(9) . . ?
F7 C24 F8 104.5(7) . . ?
F7 C24 F9 108.2(7) . . ?
F8 C24 C23 109.3(8) . . ?
F9 C24 C23 112.0(8) . . ?
F9 C24 F8 103.2(9) . . ?
C23 C25 H25 119.5 . . ?
C26 C25 C23 121.0(7) . . ?
C26 C25 H25 119.5 . . ?
C25 C26 H26 120.3 . . ?
C27 C26 C25 119.4(7) . . ?
C27 C26 H26 120.3 . . ?
C26 C27 H27 119.8 . . ?
C26 C27 C28 120.5(5) . . ?
C28 C27 H27 119.8 . . ?
C22 C28 C29 120.1(5) . . ?
C27 C28 C22 120.8(5) . . ?
C27 C28 C29 119.1(4) . . ?
F10 C29 C28 112.5(4) . . ?
F11 C29 C28 112.4(4) . . ?
F11 C29 F10 106.7(4) . . ?
F11 C29 F12 106.3(4) . . ?
F12 C29 C28 112.1(4) . . ?
F12 C29 F10 106.4(4) . . ?
O10 C30 C31 118.4(4) . . ?
O10 C30 O11 123.3(4) . . ?
O11 C30 C31 118.2(4) . . ?
C32 C31 C30 121.4(4) . . ?
C32 C31 C36 119.5(4) . . ?
C36 C31 C30 119.1(4) . . ?
C33 C32 C31 119.1(4) . . ?
O12 C32 C31 123.2(4) . . ?
O12 C32 C33 117.7(4) . . ?
C32 C33 H33 119.6 . . ?
C34 C33 C32 120.8(4) . . ?
C34 C33 H33 119.6 . . ?
C33 C34 H34 119.8 . . ?
C33 C34 C35 120.3(4) . . ?
C35 C34 H34 119.8 . . ?
C36 C35 C34 119.3(4) . . ?
O13 C35 C34 116.9(4) . . ?
O13 C35 C36 123.8(4) . . ?
C31 C36 H36 119.6 . . ?
C35 C36 C31 120.9(4) . . ?
C35 C36 H36 119.6 . . ?
C21 O8 Ru2 117.9(4) . . ?
C21 O9 Ru2 117.0(3) . 2_565 ?
C30 O10 Ru2 119.2(3) . . ?
C30 O11 Ru2 118.1(3) . 2_565 ?
C32 O12 H12 109.5 . . ?
C35 O13 H13A 109.5 . . ?
O8 Ru2 O9 179.31(14) . 2_565 ?
O8 Ru2 O11 89.86(13) . 2_565 ?
O8 Ru2 Ru2 89.32(9) . 2_565 ?
O8 Ru2 O14_1 90.28(19) . . ?
O9 Ru2 Ru2 90.05(10) 2_565 2_565 ?
O9 Ru2 O14_1 90.36(19) 2_565 . ?
O10 Ru2 O8 90.02(14) . . ?
O10 Ru2 O9 90.25(14) . 2_565 ?
O10 Ru2 O11 179.32(12) . 2_565 ?
O10 Ru2 Ru2 89.76(9) . 2_565 ?
O10 Ru2 O14_1 88.70(15) . . ?
O11 Ru2 O9 89.86(14) 2_565 2_565 ?
O11 Ru2 Ru2 89.56(8) 2_565 2_565 ?
O11 Ru2 O14_1 91.97(15) 2_565 . ?
Ru2 Ru2 O14_1 178.41(14) 2_565 . ?
H41A C41 H41B 108.7 . . ?
C42 C41 H41A 110.6 . . ?
C42 C41 H41B 110.6 . . ?
O15 C41 H41A 110.6 . . ?
O15 C41 H41B 110.6 . . ?
O15 C41 C42 105.8(4) . . ?
C41 C42 H42A 111.3 . . ?
C41 C42 H42B 111.3 . . ?
H42A C42 H42B 109.2 . . ?
C43 C42 C41 102.2(5) . . ?
C43 C42 H42A 111.3 . . ?
C43 C42 H42B 111.3 . . ?
C42 C43 H43A 111.4 . . ?
C42 C43 H43B 111.4 . . ?
C42 C43 C44 101.9(5) . . ?
H43A C43 H43B 109.3 . . ?
C44 C43 H43A 111.4 . . ?
C44 C43 H43B 111.4 . . ?
C43 C44 H44A 110.4 . . ?
C43 C44 H44B 110.4 . . ?
H44A C44 H44B 108.6 . . ?
O15 C44 C43 106.6(5) . . ?
O15 C44 H44A 110.4 . . ?
O15 C44 H44B 110.4 . . ?
C44 O15 C41 109.6(4) . . ?
H45A C45 H45B 108.7 . . ?
C46 C45 H45A 110.5 . . ?
C46 C45 H45B 110.5 . . ?
O16 C45 H45A 110.5 . . ?
O16 C45 H45B 110.5 . . ?
O16 C45 C46 105.9(4) . . ?
C45 C46 H46A 109.9 . . ?
C45 C46 H46B 109.9 . . ?
H46A C46 H46B 108.3 . . ?
C47 C46 C45 108.8(5) . . ?
C47 C46 H46A 109.9 . . ?
C47 C46 H46B 109.9 . . ?
C46 C47 H47A 110.3 . . ?
C46 C47 H47B 110.3 . . ?
C46 C47 C48 107.2(6) . . ?
H47A C47 H47B 108.5 . . ?
C48 C47 H47A 110.3 . . ?
C48 C47 H47B 110.3 . . ?
C47 C48 H48A 110.6 . . ?
C47 C48 H48B 110.6 . . ?
H48A C48 H48B 108.7 . . ?
O16 C48 C47 105.7(5) . . ?
O16 C48 H48A 110.6 . . ?
O16 C48 H48B 110.6 . . ?
C45 O16 C48 108.3(4) . . ?
C37_1 O14_1 Ru2 121.7(5) . . ?
C40_1 O14_1 Ru2 121.5(7) . . ?
C40_1 O14_1 C37_1 114.3(7) . . ?
O14_1 C37_1 H37A_1 114.9 . . ?
O14_1 C37_1 H37B_1 114.9 . . ?
H37A_1 C37_1 H37B_1 112.0 . . ?
C38_1 C37_1 O14_1 82.3(8) . . ?
C38_1 C37_1 H37A_1 114.9 . . ?
C38_1 C37_1 H37B_1 114.9 . . ?
C37_1 C38_1 H38A_1 109.3 . . ?
C37_1 C38_1 H38B_1 109.3 . . ?
H38A_1 C38_1 H38B_1 108.0 . . ?
C39_1 C38_1 C37_1 111.6(8) . . ?
C39_1 C38_1 H38A_1 109.3 . . ?
C39_1 C38_1 H38B_1 109.3 . . ?
C38_1 C39_1 H39A_1 110.3 . . ?
C38_1 C39_1 H39B_1 110.3 . . ?
H39A_1 C39_1 H39B_1 108.6 . . ?
C40_1 C39_1 C38_1 107.0(11) . . ?
C40_1 C39_1 H39A_1 110.3 . . ?
C40_1 C39_1 H39B_1 110.3 . . ?
O14_1 C40_1 C39_1 100.7(10) . . ?
O14_1 C40_1 H40A_1 111.6 . . ?
O14_1 C40_1 H40B_1 111.6 . . ?
C39_1 C40_1 H40A_1 111.6 . . ?
C39_1 C40_1 H40B_1 111.6 . . ?
H40A_1 C40_1 H40B_1 109.4 . . ?

loop_
_geom_bond_atom_site_label_1
_geom_bond_atom_site_label_2
_geom_bond_distance
_geom_bond_site_symmetry_2
_geom_bond_publ_flag
C1 C2 1.510(5) . ?
C1 O1 1.263(4) . ?
C1 O2 1.261(4) . ?
C2 C3 1.398(5) . ?
C2 C8 1.401(5) . ?
C3 C4 1.510(5) . ?
C3 C5 1.393(5) . ?
C4 F1 1.339(4) . ?
C4 F2 1.341(5) . ?
C4 F3 1.340(5) . ?
C5 H5 0.9300 . ?
C5 C6 1.385(6) . ?
C6 H6 0.9300 . ?
C6 C7 1.383(6) . ?
C7 H7 0.9300 . ?
C7 C8 1.391(5) . ?
C8 C9 1.507(5) . ?
C9 F4 1.343(4) . ?
C9 F5 1.339(4) . ?
C9 F6 1.333(4) . ?
C10 C11 1.479(5) . ?
C10 O3 1.276(4) . ?
C10 O4 1.268(4) . ?
C11 C12 1.406(5) . ?
C11 C16 1.399(5) . ?
C12 C13 1.398(6) . ?
C12 O5 1.357(5) . ?
C13 H13 0.9300 . ?
C13 C14 1.375(6) . ?
C14 H14 0.9300 . ?
C14 C15 1.390(6) . ?
C15 C16 1.389(5) . ?
C15 O6 1.365(5) . ?
C16 H16 0.9300 . ?
C17 H17A 0.9700 . ?
C17 H17B 0.9700 . ?
C17 C18 1.515(6) . ?
C17 O7 1.449(4) . ?
C18 H18A 0.9700 . ?
C18 H18B 0.9700 . ?
C18 C19 1.526(6) . ?
C19 H19A 0.9700 . ?
C19 H19B 0.9700 . ?
C19 C20 1.522(6) . ?
C20 H20A 0.9700 . ?
C20 H20B 0.9700 . ?
C20 O7 1.442(4) . ?
O1 Ru1 2.066(2) . ?
O2 Ru1 2.073(2) 2_676 ?
O3 Ru1 2.054(2) . ?
O4 Ru1 2.071(2) 2_676 ?
O5 H5A 0.8200 . ?
O6 H6A 0.8200 . ?
O7 Ru1 2.326(3) . ?
Ru1 Ru1 2.2662(5) 2_676 ?
C21 C22 1.510(8) . ?
C21 O8 1.258(5) . ?
C21 O9 1.259(6) . ?
C22 C23 1.386(10) . ?
C22 C28 1.406(6) . ?
C23 C24 1.492(8) . ?
C23 C25 1.384(11) . ?
C24 F7 1.286(14) . ?
C24 F8 1.386(11) . ?
C24 F9 1.348(10) . ?
C25 H25 0.9300 . ?
C25 C26 1.379(10) . ?
C26 H26 0.9300 . ?
C26 C27 1.367(9) . ?
C27 H27 0.9300 . ?
C27 C28 1.380(8) . ?
C28 C29 1.498(8) . ?
C29 F10 1.346(6) . ?
C29 F11 1.334(6) . ?
C29 F12 1.338(5) . ?
C30 C31 1.479(6) . ?
C30 O10 1.262(5) . ?
C30 O11 1.280(6) . ?
C31 C32 1.395(6) . ?
C31 C36 1.402(6) . ?
C32 C33 1.391(7) . ?
C32 O12 1.365(5) . ?
C33 H33 0.9300 . ?
C33 C34 1.383(7) . ?
C34 H34 0.9300 . ?
C34 C35 1.390(6) . ?
C35 C36 1.378(6) . ?
C35 O13 1.366(6) . ?
C36 H36 0.9300 . ?
O8 Ru2 2.069(4) . ?
O9 Ru2 2.072(4) 2_565 ?
O10 Ru2 2.054(3) . ?
O11 Ru2 2.070(3) 2_565 ?
O12 H12 0.8200 . ?
O13 H13A 0.8200 . ?
Ru2 Ru2 2.2619(7) 2_565 ?
Ru2 O14_1 2.323(4) . ?
C41 H41A 0.9700 . ?
C41 H41B 0.9700 . ?
C41 C42 1.507(8) . ?
C41 O15 1.423(6) . ?
C42 H42A 0.9700 . ?
C42 H42B 0.9700 . ?
C42 C43 1.501(9) . ?
C43 H43A 0.9700 . ?
C43 H43B 0.9700 . ?
C43 C44 1.515(10) . ?
C44 H44A 0.9700 . ?
C44 H44B 0.9700 . ?
C44 O15 1.421(7) . ?
C45 H45A 0.9700 . ?
C45 H45B 0.9700 . ?
C45 C46 1.482(7) . ?
C45 O16 1.439(6) . ?
C46 H46A 0.9700 . ?
C46 H46B 0.9700 . ?
C46 C47 1.403(8) . ?
C47 H47A 0.9700 . ?
C47 H47B 0.9700 . ?
C47 C48 1.477(9) . ?
C48 H48A 0.9700 . ?
C48 H48B 0.9700 . ?
C48 O16 1.446(7) . ?
O14_1 C37_1 1.713(13) . ?
O14_1 C40_1 1.340(12) . ?
C37_1 H37A_1 0.9700 . ?
C37_1 H37B_1 0.9700 . ?
C37_1 C38_1 1.646(19) . ?
C38_1 H38A_1 0.9700 . ?
C38_1 H38B_1 0.9700 . ?
C38_1 C39_1 1.551(19) . ?
C39_1 H39A_1 0.9700 . ?
C39_1 H39B_1 0.9700 . ?
C39_1 C40_1 1.395(14) . ?
C40_1 H40A_1 0.9700 . ?
C40_1 H40B_1 0.9700 . ?

loop_
_geom_torsion_atom_site_label_1
_geom_torsion_atom_site_label_2
_geom_torsion_atom_site_label_3
_geom_torsion_atom_site_label_4
_geom_torsion
_geom_torsion_site_symmetry_1
_geom_torsion_site_symmetry_2
_geom_torsion_site_symmetry_3
_geom_torsion_site_symmetry_4
_geom_torsion_publ_flag
C1 C2 C3 C4 -1.5(5) . . . . ?
C1 C2 C3 C5 180.0(3) . . . . ?
C1 C2 C8 C7 179.7(3) . . . . ?
C1 C2 C8 C9 -2.4(5) . . . . ?
C2 C1 O1 Ru1 177.1(2) . . . . ?
C2 C1 O2 Ru1 -178.0(2) . . . 2_676 ?
C2 C3 C4 F1 37.8(5) . . . . ?
C2 C3 C4 F2 -82.3(4) . . . . ?
C2 C3 C4 F3 158.2(3) . . . . ?
C2 C3 C5 C6 0.2(6) . . . . ?
C2 C8 C9 F4 38.6(5) . . . . ?
C2 C8 C9 F5 -81.6(4) . . . . ?
C2 C8 C9 F6 158.2(3) . . . . ?
C3 C2 C8 C7 -0.6(5) . . . . ?
C3 C2 C8 C9 177.3(3) . . . . ?
C3 C5 C6 C7 -0.2(6) . . . . ?
C4 C3 C5 C6 -178.4(4) . . . . ?
C5 C3 C4 F1 -143.6(3) . . . . ?
C5 C3 C4 F2 96.3(4) . . . . ?
C5 C3 C4 F3 -23.2(5) . . . . ?
C5 C6 C7 C8 -0.1(6) . . . . ?
C6 C7 C8 C2 0.6(6) . . . . ?
C6 C7 C8 C9 -177.4(3) . . . . ?
C7 C8 C9 F4 -143.4(3) . . . . ?
C7 C8 C9 F5 96.4(4) . . . . ?
C7 C8 C9 F6 -23.8(5) . . . . ?
C8 C2 C3 C4 178.8(3) . . . . ?
C8 C2 C3 C5 0.2(5) . . . . ?
C10 C11 C12 C13 -179.7(4) . . . . ?
C10 C11 C12 O5 -0.2(6) . . . . ?
C10 C11 C16 C15 -179.4(3) . . . . ?
C11 C10 O3 Ru1 -172.9(2) . . . . ?
C11 C10 O4 Ru1 173.1(2) . . . 2_676 ?
C11 C12 C13 C14 -1.3(6) . . . . ?
C12 C11 C16 C15 -1.6(6) . . . . ?
C12 C13 C14 C15 -0.9(6) . . . . ?
C13 C14 C15 C16 1.9(6) . . . . ?
C13 C14 C15 O6 -179.3(4) . . . . ?
C14 C15 C16 C11 -0.7(6) . . . . ?
C16 C11 C12 C13 2.6(6) . . . . ?
C16 C11 C12 O5 -178.0(4) . . . . ?
C17 C18 C19 C20 -16.2(5) . . . . ?
C18 C17 O7 C20 -41.9(4) . . . . ?
C18 C17 O7 Ru1 93.2(3) . . . . ?
C18 C19 C20 O7 -8.6(5) . . . . ?
C19 C20 O7 C17 31.6(4) . . . . ?
C19 C20 O7 Ru1 -102.6(4) . . . . ?
O1 C1 C2 C3 72.6(4) . . . . ?
O1 C1 C2 C8 -107.7(4) . . . . ?
O1 C1 O2 Ru1 1.0(5) . . . 2_676 ?
O2 C1 C2 C3 -108.3(4) . . . . ?
O2 C1 C2 C8 71.4(4) . . . . ?
O2 C1 O1 Ru1 -1.9(5) . . . . ?
O3 C10 C11 C12 4.0(5) . . . . ?
O3 C10 C11 C16 -178.3(3) . . . . ?
O3 C10 O4 Ru1 -5.7(4) . . . 2_676 ?
O4 C10 C11 C12 -174.9(3) . . . . ?
O4 C10 C11 C16 2.9(5) . . . . ?
O4 C10 O3 Ru1 5.9(4) . . . . ?
O5 C12 C13 C14 179.1(4) . . . . ?
O6 C15 C16 C11 -179.4(4) . . . . ?
O7 C17 C18 C19 35.1(4) . . . . ?
C21 C22 C23 C24 3.6(11) . . . . ?
C21 C22 C23 C25 -178.0(7) . . . . ?
C21 C22 C28 C27 175.6(5) . . . . ?
C21 C22 C28 C29 -3.5(7) . . . . ?
C22 C21 O8 Ru2 176.3(3) . . . . ?
C22 C21 O9 Ru2 -176.0(3) . . . 2_565 ?
C22 C23 C24 F7 30.3(12) . . . . ?
C22 C23 C24 F8 -89.1(11) . . . . ?
C22 C23 C24 F9 157.2(9) . . . . ?
C22 C23 C25 C26 2.1(15) . . . . ?
C22 C28 C29 F10 46.3(6) . . . . ?
C22 C28 C29 F11 -74.2(6) . . . . ?
C22 C28 C29 F12 166.1(4) . . . . ?
C23 C22 C28 C27 -2.9(8) . . . . ?
C23 C22 C28 C29 178.0(6) . . . . ?
C23 C25 C26 C27 -2.4(16) . . . . ?
C24 C23 C25 C26 -179.5(10) . . . . ?
C25 C23 C24 F7 -148.2(9) . . . . ?
C25 C23 C24 F8 92.5(11) . . . . ?
C25 C23 C24 F9 -21.3(15) . . . . ?
C25 C26 C27 C28 0.0(13) . . . . ?
C26 C27 C28 C22 2.7(10) . . . . ?
C26 C27 C28 C29 -178.2(7) . . . . ?
C27 C28 C29 F10 -132.8(5) . . . . ?
C27 C28 C29 F11 106.7(5) . . . . ?
C27 C28 C29 F12 -13.0(7) . . . . ?
C28 C22 C23 C24 -177.9(7) . . . . ?
C28 C22 C23 C25 0.5(11) . . . . ?
C30 C31 C32 C33 178.6(4) . . . . ?
C30 C31 C32 O12 -2.0(6) . . . . ?
C30 C31 C36 C35 -179.9(4) . . . . ?
C31 C30 O10 Ru2 -179.9(3) . . . . ?
C31 C30 O11 Ru2 -179.9(3) . . . 2_565 ?
C31 C32 C33 C34 2.6(7) . . . . ?
C32 C31 C36 C35 0.7(6) . . . . ?
C32 C33 C34 C35 -1.8(7) . . . . ?
C33 C34 C35 C36 0.4(7) . . . . ?
C33 C34 C35 O13 -179.9(4) . . . . ?
C34 C35 C36 C31 0.1(6) . . . . ?
C36 C31 C32 C33 -2.0(6) . . . . ?
C36 C31 C32 O12 177.4(4) . . . . ?
O8 C21 C22 C23 71.4(7) . . . . ?
O8 C21 C22 C28 -107.1(6) . . . . ?
O8 C21 O9 Ru2 2.7(6) . . . 2_565 ?
O9 C21 C22 C23 -109.8(7) . . . . ?
O9 C21 C22 C28 71.7(6) . . . . ?
O9 C21 O8 Ru2 -2.4(6) . . . . ?
O10 C30 C31 C32 -176.1(4) . . . . ?
O10 C30 C31 C36 4.5(6) . . . . ?
O10 C30 O11 Ru2 -0.3(6) . . . 2_565 ?
O11 C30 C31 C32 3.5(6) . . . . ?
O11 C30 C31 C36 -175.9(4) . . . . ?
O11 C30 O10 Ru2 0.5(6) . . . . ?
O12 C32 C33 C34 -176.8(4) . . . . ?
O13 C35 C36 C31 -179.6(4) . . . . ?
Ru2 O14_1 C37_1 C38_1 -115.6(7) . . . . ?
Ru2 O14_1 C40_1 C39_1 110.7(8) . . . . ?
C41 C42 C43 C44 -36.5(6) . . . . ?
C42 C41 O15 C44 -15.6(6) . . . . ?
C42 C43 C44 O15 28.3(7) . . . . ?
C43 C44 O15 C41 -8.1(8) . . . . ?
O15 C41 C42 C43 32.9(5) . . . . ?
C45 C46 C47 C48 -13.1(12) . . . . ?
C46 C45 O16 C48 11.8(7) . . . . ?
C46 C47 C48 O16 20.2(12) . . . . ?
C47 C48 O16 C45 -19.6(9) . . . . ?
O16 C45 C46 C47 1.1(9) . . . . ?
O14_1 C37_1 C38_1 C39_1 -24.0(10) . . . . ?
C37_1 O14_1 C40_1 C39_1 -52.1(11) . . . . ?
C37_1 C38_1 C39_1 C40_1 2.2(15) . . . . ?
C38_1 C39_1 C40_1 O14_1 28.1(13) . . . . ?
C40_1 O14_1 C37_1 C38_1 47.1(10) . . . . ?
